data_2205319
loop_
_publ_author_name
'Huo, Li-Hua'
'Gao, Shan'
'Xu, Shixiao'
'Zhao, Hui'

_publ_section_title
;
 Hexaaquazinc(II) naphthalene-1,5-disulfonate
;
_journal_issue 3
_journal_name_full 'Acta Crystallographica Section E'
_journal_page_first m449
_journal_page_last m450
_journal_paper_doi 10.1107/S1600536805003120
_journal_volume 61
_journal_year 2005
_chemical_formula_iupac '[Zn (H2 O)6] (C10 H6 O6 S2)'
_chemical_formula_moiety 'H12 O6 Zn 2+, C10 H6 O6 S2 2-'
_chemical_formula_sum 'C10 H18 O12 S2 Zn'
_chemical_formula_weight 459.77
_chemical_name_systematic
;
Hexaaquazinc(II) naphthalene-1,5-disulfonate'
;
_space_group_IT_number 14
_symmetry_cell_setting monoclinic
_symmetry_space_group_name_Hall '-P 2ybc'
_symmetry_space_group_name_H-M 'P 1 21/c 1'
_atom_sites_solution_hydrogens geom
_atom_sites_solution_primary direct
_atom_sites_solution_secondary difmap
_cell_angle_alpha 90.00
_cell_angle_beta 92.27(3)
_cell_angle_gamma 90.00
_cell_formula_units_Z 2
_cell_length_a 13.237(3)
_cell_length_b 6.6598(13)
_cell_length_c 9.6849(19)
_cell_measurement_reflns_used 7302
_cell_measurement_temperature 295(2)
_cell_measurement_theta_max 27.44
_cell_measurement_theta_min 3.10
_cell_volume 853.1(3)
_computing_cell_refinement RAPID-AUTO
_computing_data_collection 'RAPID-AUTO (Rigaku, 1998)'
_computing_data_reduction 'CrystalStructure (Rigaku/MSC, 2002)'
_computing_molecular_graphics 'ORTEPII (Johnson, 1976)'
_computing_publication_material SHELXL97
_computing_structure_refinement 'SHELXL97 (Sheldrick, 1997)'
_computing_structure_solution 'SHELXS97 (Sheldrick, 1997)'
_diffrn_ambient_temperature 295(2)
_diffrn_detector_area_resol_mean 10
_diffrn_measured_fraction_theta_full 0.999
_diffrn_measured_fraction_theta_max 0.999
_diffrn_measurement_device_type 'Rigaku R-AXIS RAPID'
_diffrn_measurement_method \w
_diffrn_radiation_monochromator graphite
_diffrn_radiation_source 'fine-focus sealed tube'
_diffrn_radiation_type MoK\a
_diffrn_radiation_wavelength 0.71073
_diffrn_reflns_av_R_equivalents 0.0278
_diffrn_reflns_av_sigmaI/netI 0.0251
_diffrn_reflns_limit_h_max 17
_diffrn_reflns_limit_h_min -17
_diffrn_reflns_limit_k_max 8
_diffrn_reflns_limit_k_min -8
_diffrn_reflns_limit_l_max 12
_diffrn_reflns_limit_l_min -12
_diffrn_reflns_number 8017
_diffrn_reflns_theta_full 27.44
_diffrn_reflns_theta_max 27.44
_diffrn_reflns_theta_min 3.08
_diffrn_standards_decay_% 0
_diffrn_standards_interval_count 0
_diffrn_standards_interval_time 0
_diffrn_standards_number 0
_exptl_absorpt_coefficient_mu 1.744
_exptl_absorpt_correction_T_max 0.792
_exptl_absorpt_correction_T_min 0.565
_exptl_absorpt_correction_type multi-scan
_exptl_absorpt_process_details '(ABSCOR; Higashi, 1995)'
_exptl_crystal_colour Colorless
_exptl_crystal_density_diffrn 1.790
_exptl_crystal_density_method 'not measured'
_exptl_crystal_description Plate
_exptl_crystal_F_000 472
_exptl_crystal_size_max 0.37
_exptl_crystal_size_mid 0.28
_exptl_crystal_size_min 0.14
_refine_diff_density_max 0.413
_refine_diff_density_min -0.280
_refine_ls_extinction_method none
_refine_ls_goodness_of_fit_ref 1.027
_refine_ls_hydrogen_treatment mixed
_refine_ls_matrix_type full
_refine_ls_number_parameters 133
_refine_ls_number_reflns 1957
_refine_ls_number_restraints 9
_refine_ls_restrained_S_all 1.025
_refine_ls_R_factor_all 0.0238
_refine_ls_R_factor_gt 0.0222
_refine_ls_shift/su_max 0.000
_refine_ls_shift/su_mean 0.000
_refine_ls_structure_factor_coef Fsqd
_refine_ls_weighting_details 'calc w = 1/[\s^2^(Fo^2^)+(0.0384P)^2^+0.2395P] where P = (Fo^2^+2Fc^2^)/3'
_refine_ls_weighting_scheme calc
_refine_ls_wR_factor_gt 0.0605
_refine_ls_wR_factor_ref 0.0615
_reflns_number_gt 1842
_reflns_number_total 1957
_reflns_threshold_expression I>2\s(I)
_cod_data_source_file ng6100.cif
_cod_data_source_block I
_cod_depositor_comments
;
The following automatic conversions were performed:
'_exptl_absorpt_correction_type' value 'Multi-scan' changed to
'multi-scan' according to
'/home/saulius/struct/CIF-dictionaries/cif_core.dic' dictionary named
'cif_core.dic' version 2.4.1 from 2010-06-29.

Automatic conversion script
Id: cif_fix_enum 1527 2010-12-29 10:47:43Z saulius 

The following automatic conversions were performed:

'_exptl_absorpt_correction_type' value 'Multi-scan' changed to
'multi-scan' according to
/home/saulius/struct/CIF-dictionaries/cif_core.dic dictionary named
'cif_core.dic' version 2.4.1 from 2010-06-29.

Automatic conversion script
Id: cif_fix_values 1715 2011-07-08 13:25:40Z adriana 
;
_cod_original_sg_symbol_H-M 'P 21/c'
_cod_database_code 2205319
_cod_database_fobs_code 2205319

loop_
_symmetry_equiv_pos_as_xyz
'x, y, z'
'-x, y+1/2, -z+1/2'
'-x, -y, -z'
'x, -y-1/2, z-1/2'

loop_
_atom_site_label
_atom_site_fract_x
_atom_site_fract_y
_atom_site_fract_z
_atom_site_U_iso_or_equiv
_atom_site_adp_type
_atom_site_calc_flag
_atom_site_refinement_flags
_atom_site_occupancy
_atom_site_type_symbol
Zn1 0.5000 0.0000 0.5000 0.01954(9) Uani d S 1 Zn
S1 0.24951(2) 0.53337(5) 0.41687(4) 0.02152(10) Uani d . 1 S
O1w 0.52601(8) -0.27417(17) 0.40408(11) 0.0306(2) Uani d D 1 O
O2w 0.58762(7) 0.15053(16) 0.35165(10) 0.0250(2) Uani d D 1 O
O3w 0.37800(8) 0.03589(16) 0.36557(12) 0.0284(2) Uani d D 1 O
O1 0.23867(8) 0.73909(16) 0.36846(12) 0.0320(2) Uani d . 1 O
O2 0.30002(8) 0.40753(17) 0.31660(11) 0.0300(2) Uani d . 1 O
O3 0.29844(9) 0.51844(16) 0.55459(13) 0.0311(3) Uani d . 1 O
C1 0.00512(11) 0.1788(2) 0.36094(16) 0.0300(3) Uani d . 1 C
C2 0.10370(11) 0.2582(2) 0.36075(15) 0.0268(3) Uani d . 1 C
C3 0.12522(10) 0.4347(2) 0.42802(14) 0.0213(3) Uani d . 1 C
C4 0.05013(10) 0.5410(2) 0.50137(14) 0.0202(3) Uani d . 1 C
C5 0.06966(11) 0.7231(2) 0.57393(15) 0.0276(3) Uani d . 1 C
H1w1 0.4996(12) -0.298(3) 0.3254(13) 0.046 Uiso d D 1 H
H1w2 0.5794(11) -0.344(3) 0.4166(19) 0.046 Uiso d D 1 H
H2w1 0.6215(12) 0.248(2) 0.3845(19) 0.038 Uiso d D 1 H
H2w2 0.6248(12) 0.072(2) 0.3070(18) 0.038 Uiso d D 1 H
H3w1 0.3309(12) -0.051(2) 0.360(2) 0.043 Uiso d D 1 H
H3w2 0.3525(14) 0.1510(16) 0.350(2) 0.043 Uiso d D 1 H
H1 -0.0091 0.0580 0.3161 0.036 Uiso calc R 1 H
H2 0.1541 0.1908 0.3151 0.032 Uiso calc R 1 H
H5 0.1347 0.7763 0.5770 0.033 Uiso calc R 1 H

loop_
_atom_site_aniso_label
_atom_site_aniso_U_11
_atom_site_aniso_U_22
_atom_site_aniso_U_33
_atom_site_aniso_U_12
_atom_site_aniso_U_13
_atom_site_aniso_U_23
Zn1 0.01958(13) 0.02069(13) 0.01833(13) 0.00032(7) 0.00048(9) 0.00059(7)
S1 0.01584(17) 0.02101(17) 0.02777(19) -0.00150(11) 0.00167(13) 0.00153(12)
O1w 0.0319(5) 0.0296(5) 0.0297(5) 0.0079(4) -0.0052(4) -0.0094(4)
O2w 0.0251(5) 0.0260(5) 0.0243(5) -0.0039(4) 0.0058(4) -0.0018(4)
O3w 0.0250(5) 0.0239(5) 0.0357(6) -0.0020(4) -0.0082(4) 0.0042(4)
O1 0.0252(5) 0.0228(5) 0.0482(6) -0.0022(4) 0.0035(5) 0.0066(5)
O2 0.0265(5) 0.0277(5) 0.0365(5) -0.0003(4) 0.0100(4) -0.0004(5)
O3 0.0222(5) 0.0383(6) 0.0325(6) -0.0023(4) -0.0041(4) -0.0006(4)
C1 0.0276(7) 0.0257(7) 0.0367(7) -0.0055(6) 0.0001(6) -0.0106(6)
C2 0.0232(6) 0.0251(7) 0.0322(7) 0.0002(6) 0.0035(5) -0.0046(6)
C3 0.0161(6) 0.0227(6) 0.0252(6) -0.0028(5) -0.0004(5) 0.0018(5)
C4 0.0171(6) 0.0215(6) 0.0220(6) -0.0027(5) -0.0005(5) 0.0001(5)
C5 0.0217(6) 0.0271(7) 0.0339(7) -0.0078(5) 0.0002(6) -0.0065(6)

loop_
_atom_type_symbol
_atom_type_description
_atom_type_scat_dispersion_real
_atom_type_scat_dispersion_imag
_atom_type_scat_source
C C 0.0033 0.0016 'International Tables Vol C Tables 4.2.6.8 and 6.1.1.4'
H H 0.0000 0.0000 'International Tables Vol C Tables 4.2.6.8 and 6.1.1.4'
O O 0.0106 0.0060 'International Tables Vol C Tables 4.2.6.8 and 6.1.1.4'
S S 0.1246 0.1234 'International Tables Vol C Tables 4.2.6.8 and 6.1.1.4'
Zn Zn 0.2839 1.4301 'International Tables Vol C Tables 4.2.6.8 and 6.1.1.4'

loop_
_geom_angle_atom_site_label_1
_geom_angle_atom_site_label_2
_geom_angle_atom_site_label_3
_geom_angle_site_symmetry_1
_geom_angle_site_symmetry_3
_geom_angle
_geom_angle_publ_flag
O1w Zn1 O1w . 3_656 180 yes
O1w Zn1 O2w . . 90.44(5) yes
O1w Zn1 O2w . 3_656 89.56(5) yes
O1w Zn1 O3w . . 87.64(5) yes
O1w Zn1 O2w 3_656 . 89.56(5) yes
O2w Zn1 O2w . 3_656 180 yes
O2w Zn1 O3w . . 87.31(4) yes
O2w Zn1 O3w . 3_656 92.69(5) yes
O3w Zn1 O3w . 3_656 180 yes
O1 S1 O3 . . 113.13(7) no
O1 S1 O2 . . 111.55(7) no
O3 S1 O2 . . 111.62(7) no
Zn1 O1w H1w1 . . 119.8(14) no
Zn1 O1w H1w2 . . 124.4(13) no
Zn1 O2w H2w1 . . 113.7(13) no
Zn1 O2w H2w2 . . 113.3(13) no
Zn1 O3w H3w1 . . 121.2(14) no
Zn1 O3w H3w2 . . 121.0(13) no
O1w Zn1 O2w . 3_656 89.56(5) no
O1w Zn1 O2w 3_656 3_656 90.44(5) no
O3w Zn1 O1w 3_656 3_656 87.64(4) no
O3w Zn1 O1w . 3_656 92.36(4) no
O3w Zn1 O2w 3_656 3_656 87.31(5) no
O3w Zn1 O2w . 3_656 92.69(5) no
O1 S1 C3 . . 106.74(7) no
O2 S1 C3 . . 106.06(7) no
O3 S1 C3 . . 107.26(7) no
C1 C2 H2 . . 120.1 no
C1 C5 C4 3_566 . 121.17(13) no
C1 C5 H5 3_566 . 119.4 no
C2 C1 H1 . . 119.6 no
C2 C3 C4 . . 121.70(12) no
C2 C3 S1 . . 117.64(11) no
C3 C2 C1 . . 119.82(13) no
C3 C2 H2 . . 120.1 no
C3 C4 C4 . 3_566 117.54(15) no
C4 C3 S1 . . 120.63(11) no
C4 C5 H5 . . 119.4 no
C5 C1 C2 3_566 . 120.75(14) no
C5 C1 H1 3_566 . 119.6 no
C5 C4 C3 . . 123.46(12) no
C5 C4 C4 . 3_566 118.99(16) no
H1w1 O1w H1w2 . . 110.0(14) no
H2w1 O2w H2w2 . . 110.8(13) no
H3w1 O3w H3w2 . . 108.5(13) no

loop_
_geom_bond_atom_site_label_1
_geom_bond_atom_site_label_2
_geom_bond_site_symmetry_2
_geom_bond_distance
_geom_bond_publ_flag
Zn1 O1w . 2.0835(11) yes
Zn1 O2w . 2.1322(11) yes
Zn1 O3w . 2.0478(12) yes
S1 O1 . 1.4533(11) no
S1 O2 . 1.4643(11) no
S1 O3 . 1.4629(13) no
Zn1 O1w 3_656 2.0835(11) no
Zn1 O2w 3_656 2.1322(11) no
Zn1 O3w 3_656 2.0478(12) no
S1 C3 . 1.7786(14) no
O1w H1w1 . 0.841(9) no
O1w H1w2 . 0.850(9) no
O2w H2w1 . 0.842(9) no
O2w H2w2 . 0.848(9) no
O3w H3w1 . 0.850(9) no
O3w H3w2 . 0.848(9) no
C1 C5 3_566 1.362(2) no
C1 C2 . 1.408(2) no
C1 H1 . 0.9300 no
C2 C3 . 1.369(2) no
C2 H2 . 0.9300 no
C3 C4 . 1.432(2) no
C4 C5 . 1.4199(19) no
C4 C4 3_566 1.435(3) no
C5 C1 3_566 1.362(2) no
C5 H5 . 0.9300 no

loop_
_geom_hbond_atom_site_label_D
_geom_hbond_atom_site_label_H
_geom_hbond_atom_site_label_A
_geom_hbond_site_symmetry_A
_geom_hbond_distance_DH
_geom_hbond_distance_HA
_geom_hbond_distance_DA
_geom_hbond_angle_DHA
_geom_hbond_publ_flag
O1w H1w1 O2w 2_645 0.841(9) 2.058(9) 2.8900(17) 170.5(18) yes
O1w H1w2 O3 3_656 0.850(9) 2.003(9) 2.8518(16) 177(2) yes
O2w H2w1 O3 3_666 0.842(9) 1.962(9) 2.8019(16) 175.3(19) yes
O2w H2w2 O2 2_645 0.848(9) 1.929(9) 2.7710(15) 172.3(19) yes
O3w H3w1 O1 1_545 0.850(9) 1.861(9) 2.7043(16) 172(2) yes
O3w H3w2 O2 . 0.848(9) 1.868(9) 2.7161(16) 178.4(19) yes

loop_
_geom_torsion_atom_site_label_1
_geom_torsion_atom_site_label_2
_geom_torsion_atom_site_label_3
_geom_torsion_atom_site_label_4
_geom_torsion_site_symmetry_1
_geom_torsion_site_symmetry_4
_geom_torsion
_geom_torsion_publ_flag
S1 C3 C4 C4 . 3_566 176.12(13) no
S1 C3 C4 C5 . . -2.9(2) no
O1 S1 C3 C2 . . 126.68(12) no
O1 S1 C3 C4 . . -51.38(13) no
O2 S1 C3 C2 . . 7.61(13) no
O2 S1 C3 C4 . . -170.44(11) no
O3 S1 C3 C2 . . -111.79(12) no
O3 S1 C3 C4 . . 70.15(13) no
C1 C2 C3 S1 . . -176.99(12) no
C1 C2 C3 C4 . . 1.0(2) no
C2 C3 C4 C4 . 3_566 -1.8(2) no
C2 C3 C4 C5 . . 179.15(13) no
C3 C4 C5 C1 . 3_566 178.24(15) no
C4 C4 C5 C1 3_566 3_566 -0.8(3) no
C5 C1 C2 C3 3_566 . 0.7(2) no
